data_2005810
loop_
_publ_author_name
'Kocienski, P. J.'
'Pelotier, B.'
'Webster, M.'

_publ_section_title
(3<i>R</i>*,4<i>S</i>*)-4-[(<i>S</i>*)-2-Cyclohexyl-2-(<i>tert</i>-butyldimethylsiloxy)ethyl]-3-hexyl-3-(trimethylsilyl)oxetan-2-one
_journal_issue 12
_journal_name_full 'Acta Crystallographica Section C'
_journal_page_first 3150
_journal_page_last 3152
_journal_paper_doi 10.1107/S0108270196009158
_journal_volume 52
_journal_year 1996
_chemical_formula_moiety 'C26 H52 O3 Si2'
_chemical_formula_sum 'C26 H52 O3 Si2'
_chemical_formula_weight 468.87
_chemical_name_systematic
; (3R^*^,4S^*^)-3-Hexyl-3-(trimethylsilyl)-4-[(S^*^)-2'-(tert-butyl-
  dimethylsiloxy)-2'-cyclohexylethyl]-2-oxetanone
;
_space_group_IT_number 61
_symmetry_cell_setting orthorhombic
_symmetry_space_group_name_Hall '-P 2ac 2ab'
_symmetry_space_group_name_H-M 'P b c a'
_audit_creation_method teXsan
_cell_angle_alpha 90.0
_cell_angle_beta 90.0
_cell_angle_gamma 90.0
_cell_formula_units_Z 8
_cell_length_a 23.953(3)
_cell_length_b 22.097(3)
_cell_length_c 11.477(4)
_cell_measurement_reflns_used 20
_cell_measurement_temperature 150
_cell_measurement_theta_max 20.7
_cell_measurement_theta_min 19.0
_cell_volume 6075(2)
_computing_cell_refinement 'MSC/AFC Diffractometer Control Software'
_computing_data_collection
;
MSC/AFC Diffractometer Control Software
(Molecular Structure Corporation, 1988)
;
_computing_data_reduction 'TEXSAN (Molecular Structure Corporation, 1995)'
_computing_molecular_graphics 'ORTEPII (Johnson, 1976)'
_computing_structure_refinement TEXSAN
_computing_structure_solution 'SHELXS86 (Sheldrick, 1990) (direct methods)'
_diffrn_ambient_temperature 150
_diffrn_measurement_device 'Rigaku AFC-7S'
_diffrn_measurement_method \w/2\q
_diffrn_radiation_monochromator graphite
_diffrn_radiation_source 'fine-focus sealed xray tube'
_diffrn_radiation_type MoK\a
_diffrn_radiation_wavelength 0.71069
_diffrn_reflns_av_R_equivalents 0.00
_diffrn_reflns_limit_h_max 28
_diffrn_reflns_limit_h_min 0
_diffrn_reflns_limit_k_max 26
_diffrn_reflns_limit_k_min 0
_diffrn_reflns_limit_l_max 0
_diffrn_reflns_limit_l_min -13
_diffrn_reflns_number 5941
_diffrn_reflns_theta_max 24.99
_diffrn_standards_decay_% -0.99
_diffrn_standards_interval_count 150
_diffrn_standards_number 3
_exptl_absorpt_coefficient_mu 0.138
_exptl_absorpt_correction_T_max 1.000
_exptl_absorpt_correction_T_min 0.910
_exptl_absorpt_correction_type '\y scan (North, Phillips & Mathews, 1968)'
_exptl_crystal_colour colourless
_exptl_crystal_density_diffrn 1.025
_exptl_crystal_density_meas ?
_exptl_crystal_description needle
_exptl_crystal_F_000 2080
_exptl_crystal_size_max 0.8
_exptl_crystal_size_mid 0.25
_exptl_crystal_size_min 0.1
_refine_diff_density_max 0.56
_refine_diff_density_min -0.34
_refine_ls_extinction_method none
_refine_ls_goodness_of_fit_obs 2.301
_refine_ls_hydrogen_treatment noref
_refine_ls_matrix_type full
_refine_ls_number_constraints 0
_refine_ls_number_parameters 250
_refine_ls_number_reflns 2020
_refine_ls_number_restraints 0
_refine_ls_R_factor_obs 0.0591
_refine_ls_shift/esd_max 0.0325
_refine_ls_structure_factor_coef F
_refine_ls_weighting_details 'w = 1/\s^2^(F)'
_refine_ls_weighting_scheme calc
_refine_ls_wR_factor_obs 0.0510
_reflns_number_observed 2020
_reflns_number_total 5941
_reflns_observed_criterion I>3\s(I)
_cod_data_source_file na1256.cif
_cod_data_source_block PJK2
_cod_depositor_comments
;
The following automatic conversions were performed:

'_exptl_crystal_density_meas' value 'not measured' was changed to '?'
- the value is perceived as not measured.

Automatic conversion script
Id: cif_fix_values 3008 2015-01-20 13:52:24Z robertas 

The following automatic conversions were performed:

'_refine_ls_weighting_scheme' value 'w = 1/\s^2^(F)' was changed to
'calc'. New tag '_refine_ls_weighting_details' was created. The value
of the new tag was set to 'w = 1/\s^2^(F)'.

Automatic conversion script
Id: cif_fix_values 3143 2015-03-26 13:38:13Z robertas 
;
_cod_database_code 2005810

loop_
_symmetry_equiv_pos_as_xyz
'   +x,   +y,   +z'
'1/2+x,1/2-y,   -z'
'   -x,1/2+y,1/2-z'
'1/2-x,   -y,1/2+z'
'   -x,   -y,   -z'
'1/2-x,1/2+y,   +z'
'   +x,1/2-y,1/2+z'
'1/2+x,   +y,1/2-z'

loop_
_atom_site_aniso_label
_atom_site_aniso_U_11
_atom_site_aniso_U_22
_atom_site_aniso_U_33
_atom_site_aniso_U_12
_atom_site_aniso_U_13
_atom_site_aniso_U_23
Si(1) 0.0226(10) 0.0310(10) 0.0350(10) 0.0019(10) -0.0010(10) 0.0020(10)
Si(2) 0.0370(10) 0.0300(10) 0.0310(10) 0.0090(10) 0.0000(10) -0.0010(10)
O(1) 0.028(3) 0.023(2) 0.038(3) 0.006(2) 0.009(2) 0.004(2)
O(2) 0.032(3) 0.046(3) 0.030(3) -0.010(3) 0.002(3) 0.000(3)
O(3) 0.045(4) 0.060(4) 0.035(3) -0.005(3) -0.014(3) 0.007(3)
C(1) 0.019(4) 0.031(4) 0.039(5) 0.004(3) 0.002(3) 0.002(3)
C(2) 0.032(5) 0.038(5) 0.047(5) 0.004(4) 0.000(4) -0.001(4)
C(3) 0.038(5) 0.055(5) 0.052(5) 0.000(4) -0.015(4) -0.014(5)
C(4) 0.034(5) 0.042(5) 0.102(8) -0.005(4) -0.015(6) -0.018(6)
C(5) 0.033(5) 0.027(4) 0.082(6) -0.003(3) -0.004(5) 0.013(5)
C(6) 0.030(4) 0.028(4) 0.050(5) 0.006(3) 0.004(4) 0.001(4)
C(7) 0.027(4) 0.023(4) 0.033(4) 0.006(3) 0.004(4) -0.001(4)
C(8) 0.032(4) 0.028(4) 0.038(5) 0.005(3) 0.005(4) -0.001(4)
C(9) 0.031(4) 0.024(4) 0.037(5) 0.004(3) 0.004(4) 0.000(3)
C(10) 0.020(4) 0.027(4) 0.037(5) -0.007(3) -0.002(3) 0.004(4)
C(11) 0.039(5) 0.068(6) 0.039(5) 0.011(5) 0.001(4) 0.006(4)
C(12) 0.032(4) 0.044(4) 0.051(5) 0.005(4) -0.002(4) -0.004(5)
C(13) 0.039(4) 0.032(4) 0.069(6) 0.011(4) 0.001(4) -0.004(4)
C(20) 0.034(5) 0.027(4) 0.038(5) -0.009(4) 0.001(4) -0.005(4)
C(21) 0.040(5) 0.057(5) 0.064(6) 0.016(4) -0.003(5) 0.002(5)
C(22) 0.074(6) 0.037(5) 0.041(5) 0.015(5) -0.002(5) -0.003(4)
C(23) 0.069(6) 0.029(4) 0.036(5) 0.007(4) 0.011(4) 0.002(4)
C(24) 0.121(8) 0.046(5) 0.041(5) 0.026(6) 0.025(6) 0.006(4)
C(25) 0.087(7) 0.051(6) 0.121(9) -0.031(5) 0.030(7) 0.014(6)
C(26) 0.141(8) 0.034(4) 0.050(6) 0.021(6) 0.016(6) 0.008(5)

loop_
_atom_site_label
_atom_site_fract_x
_atom_site_fract_y
_atom_site_fract_z
_atom_site_U_iso_or_equiv
_atom_site_thermal_displace_type
_atom_site_calc_flag
Si(1) 0.31544(8) 0.04592(8) 0.7783(2) 0.0293(5) Uani d
Si(2) 0.56087(8) -0.12219(8) 0.7294(2) 0.0328(6) Uani d
O(1) 0.5217(2) -0.0653(2) 0.7721(4) 0.030(1) Uani d
O(2) 0.4083(2) -0.0060(2) 0.5526(4) 0.036(2) Uani d
O(3) 0.3220(2) 0.0184(2) 0.4813(4) 0.047(2) Uani d
C(1) 0.5543(2) 0.0390(3) 0.7530(6) 0.030(2) Uani d
C(2) 0.5532(3) 0.0528(3) 0.8826(6) 0.039(2) Uani d
C(3) 0.5985(3) 0.0983(3) 0.9156(6) 0.048(3) Uani d
C(4) 0.5932(3) 0.1561(4) 0.8427(8) 0.059(3) Uani d
C(5) 0.5949(3) 0.1420(3) 0.7144(8) 0.047(3) Uani d
C(6) 0.5495(3) 0.0968(3) 0.6823(6) 0.036(2) Uani d
C(7) 0.5115(3) -0.0082(3) 0.7163(6) 0.028(2) Uani d
C(8) 0.4512(3) 0.0087(3) 0.7456(6) 0.032(2) Uani d
C(9) 0.4100(3) -0.0278(3) 0.6759(6) 0.031(2) Uani d
C(10) 0.3460(3) -0.0173(3) 0.6846(6) 0.028(2) Uani d
C(11) 0.3196(3) 0.0249(3) 0.9343(6) 0.048(3) Uani d
C(12) 0.2411(3) 0.0541(3) 0.7343(6) 0.042(2) Uani d
C(13) 0.3510(3) 0.1198(3) 0.7520(7) 0.047(2) Uani d
C(14) 0.3122(3) -0.0764(3) 0.7007(6) 0.039(2) Uiso d
C(15) 0.3184(3) -0.1224(3) 0.6026(6) 0.043(2) Uiso d
C(16) 0.2855(3) -0.1808(3) 0.6255(7) 0.059(2) Uiso d
C(17) 0.2864(3) -0.2240(3) 0.5245(7) 0.060(2) Uiso d
C(18) 0.2485(4) -0.2803(4) 0.5527(8) 0.089(3) Uiso d
C(19) 0.2499(5) -0.3231(5) 0.460(1) 0.143(5) Uiso d
C(20) 0.3510(3) 0.0008(3) 0.5576(6) 0.033(2) Uani d
C(21) 0.6362(3) -0.1052(3) 0.7547(7) 0.054(3) Uani d
C(22) 0.5496(3) -0.1388(3) 0.5732(6) 0.051(3) Uani d
C(23) 0.5387(3) -0.1857(3) 0.8237(6) 0.044(3) Uani d
C(24) 0.5538(4) -0.1733(3) 0.9520(7) 0.069(3) Uani d
C(25) 0.4744(4) -0.1944(4) 0.8144(8) 0.086(4) Uani d
C(26) 0.5668(4) -0.2455(3) 0.7870(7) 0.075(3) Uani d
H(1) 0.5900 0.0223 0.7367 0.0354 Uiso calc
H(2) 0.5178 0.0691 0.9023 0.0466 Uiso calc
H(3) 0.5591 0.0164 0.9248 0.0466 Uiso calc
H(4) 0.5949 0.1083 0.9958 0.0579 Uiso calc
H(5) 0.6341 0.0807 0.9023 0.0579 Uiso calc
H(6) 0.5588 0.1754 0.8605 0.0712 Uiso calc
H(7) 0.6232 0.1826 0.8612 0.0712 Uiso calc
H(8) 0.5893 0.1783 0.6715 0.0567 Uiso calc
H(9) 0.6303 0.1253 0.6954 0.0567 Uiso calc
H(10) 0.5528 0.0872 0.6019 0.0430 Uiso calc
H(11) 0.5141 0.1147 0.6965 0.0430 Uiso calc
H(12) 0.5143 -0.0137 0.6344 0.0331 Uiso calc
H(13) 0.4449 0.0015 0.8261 0.0389 Uiso calc
H(14) 0.4457 0.0504 0.7291 0.0389 Uiso calc
H(15) 0.4187 -0.0698 0.6792 0.0366 Uiso calc
H(16) 0.3029 0.0558 0.9802 0.0581 Uiso calc
H(17) 0.3005 -0.0122 0.9467 0.0581 Uiso calc
H(18) 0.3577 0.0204 0.9562 0.0581 Uiso calc
H(19) 0.2242 0.0853 0.7790 0.0506 Uiso calc
H(20) 0.2392 0.0642 0.6540 0.0506 Uiso calc
H(21) 0.2220 0.0170 0.7476 0.0506 Uiso calc
H(22) 0.3892 0.1167 0.7739 0.0562 Uiso calc
H(23) 0.3486 0.1299 0.6717 0.0562 Uiso calc
H(24) 0.3335 0.1505 0.7970 0.0562 Uiso calc
H(25) 0.3240 -0.0950 0.7710 0.0466 Uiso calc
H(26) 0.2738 -0.0659 0.7067 0.0466 Uiso calc
H(27) 0.3051 -0.1047 0.5323 0.0517 Uiso calc
H(28) 0.3568 -0.1322 0.5944 0.0517 Uiso calc
H(29) 0.3013 -0.2005 0.6913 0.0705 Uiso calc
H(30) 0.2478 -0.1705 0.6417 0.0705 Uiso calc
H(31) 0.2726 -0.2041 0.4569 0.0720 Uiso calc
H(32) 0.3236 -0.2370 0.5110 0.0720 Uiso calc
H(33) 0.2616 -0.2992 0.6220 0.1065 Uiso calc
H(34) 0.2111 -0.2672 0.5639 0.1065 Uiso calc
H(35) 0.2280 -0.3574 0.4804 0.1716 Uiso calc
H(36) 0.2353 -0.3052 0.3914 0.1716 Uiso calc
H(37) 0.2874 -0.3354 0.4467 0.1716 Uiso calc
H(38) 0.6582 -0.1386 0.7302 0.0644 Uiso calc
H(39) 0.6465 -0.0702 0.7116 0.0644 Uiso calc
H(40) 0.6423 -0.0981 0.8354 0.0644 Uiso calc
H(41) 0.5116 -0.1490 0.5606 0.0607 Uiso calc
H(42) 0.5588 -0.1041 0.5281 0.0607 Uiso calc
H(43) 0.5727 -0.1717 0.5504 0.0607 Uiso calc
H(44) 0.5413 -0.2059 0.9992 0.0832 Uiso calc
H(45) 0.5932 -0.1693 0.9594 0.0832 Uiso calc
H(46) 0.5364 -0.1369 0.9769 0.0832 Uiso calc
H(47) 0.4561 -0.1582 0.8379 0.1034 Uiso calc
H(48) 0.4646 -0.2035 0.7361 0.1034 Uiso calc
H(49) 0.4630 -0.2267 0.8636 0.1034 Uiso calc
H(50) 0.5548 -0.2772 0.8370 0.0902 Uiso calc
H(51) 0.5569 -0.2549 0.7089 0.0902 Uiso calc
H(52) 0.6063 -0.2414 0.7925 0.0902 Uiso calc

loop_
_atom_type_symbol
_atom_type_scat_dispersion_real
_atom_type_scat_dispersion_imag
_atom_type_scat_source
C 0.003 0.002 'International Tables'
H 0.000 0.000 'International Tables'
O 0.011 0.006 'International Tables'
Si 0.082 0.070 'International Tables'

loop_
_geom_angle_atom_site_label_1
_geom_angle_atom_site_label_2
_geom_angle_atom_site_label_3
_geom_angle
_geom_angle_publ_flag
C(10) Si(1) C(11) 109.9(3) no
C(10) Si(1) C(12) 106.6(3) no
C(10) Si(1) C(13) 111.9(3) no
C(11) Si(1) C(12) 109.8(3) no
C(11) Si(1) C(13) 110.5(4) no
C(12) Si(1) C(13) 108.0(3) no
O(1) Si(2) C(21) 110.6(3) no
O(1) Si(2) C(22) 110.9(3) no
O(1) Si(2) C(23) 104.0(3) no
C(21) Si(2) C(22) 109.4(4) no
C(21) Si(2) C(23) 109.8(4) no
C(22) Si(2) C(23) 112.0(3) no
Si(2) O(1) C(7) 129.6(4) yes
C(9) O(2) C(20) 91.4(5) yes
C(2) C(1) C(6) 110.7(6) no
C(2) C(1) C(7) 113.4(6) no
C(2) C(1) H(1) 106.7 no
C(6) C(1) C(7) 112.2(5) no
C(6) C(1) H(1) 106.7 no
C(7) C(1) H(1) 106.7 no
C(1) C(2) C(3) 111.3(6) no
C(1) C(2) H(2) 109.0 no
C(1) C(2) H(3) 109.0 no
C(3) C(2) H(2) 109.0 no
C(3) C(2) H(3) 109.0 no
H(2) C(2) H(3) 109.5 no
C(2) C(3) C(4) 110.7(6) no
C(2) C(3) H(4) 109.2 no
C(2) C(3) H(5) 109.2 no
C(4) C(3) H(4) 109.1 no
C(4) C(3) H(5) 109.2 no
H(4) C(3) H(5) 109.5 no
C(3) C(4) C(5) 111.0(6) no
C(3) C(4) H(6) 109.2 no
C(3) C(4) H(7) 109.1 no
C(5) C(4) H(6) 109.0 no
C(5) C(4) H(7) 109.0 no
H(6) C(4) H(7) 109.5 no
C(4) C(5) C(6) 110.7(7) no
C(4) C(5) H(8) 109.2 no
C(4) C(5) H(9) 109.2 no
C(6) C(5) H(8) 109.1 no
C(6) C(5) H(9) 109.1 no
H(8) C(5) H(9) 109.5 no
C(1) C(6) C(5) 111.7(6) no
C(1) C(6) H(10) 108.9 no
C(1) C(6) H(11) 108.9 no
C(5) C(6) H(10) 108.9 no
C(5) C(6) H(11) 108.9 no
H(10) C(6) H(11) 109.5 no
O(1) C(7) C(1) 111.3(5) no
O(1) C(7) C(8) 106.1(5) no
O(1) C(7) H(12) 108.4 no
C(1) C(7) C(8) 114.2(5) no
C(1) C(7) H(12) 108.3 no
C(8) C(7) H(12) 108.4 no
C(7) C(8) C(9) 111.8(5) no
C(7) C(8) H(13) 108.9 no
C(7) C(8) H(14) 108.9 no
C(9) C(8) H(13) 108.9 no
C(9) C(8) H(14) 108.9 no
H(13) C(8) H(14) 109.5 no
O(2) C(9) C(8) 110.4(5) yes
O(2) C(9) C(10) 89.1(5) yes
O(2) C(9) H(15) 111.0 no
C(8) C(9) C(10) 122.1(5) yes
C(8) C(9) H(15) 111.0 no
C(10) C(9) H(15) 111.0 no
Si(1) C(10) C(9) 121.7(4) yes
Si(1) C(10) C(14) 110.4(4) yes
Si(1) C(10) C(20) 112.3(5) yes
C(9) C(10) C(14) 113.4(5) yes
C(9) C(10) C(20) 84.3(5) yes
C(14) C(10) C(20) 112.2(6) yes
Si(1) C(11) H(16) 109.5 no
Si(1) C(11) H(17) 109.5 no
Si(1) C(11) H(18) 109.5 no
H(16) C(11) H(17) 109.5 no
H(16) C(11) H(18) 109.4 no
H(17) C(11) H(18) 109.4 no
Si(1) C(12) H(19) 109.5 no
Si(1) C(12) H(20) 109.5 no
Si(1) C(12) H(21) 109.5 no
H(19) C(12) H(20) 109.5 no
H(19) C(12) H(21) 109.5 no
H(20) C(12) H(21) 109.5 no
Si(1) C(13) H(22) 109.5 no
Si(1) C(13) H(23) 109.5 no
Si(1) C(13) H(24) 109.5 no
H(22) C(13) H(23) 109.4 no
H(22) C(13) H(24) 109.4 no
H(23) C(13) H(24) 109.4 no
C(10) C(14) C(15) 115.0(6) no
C(10) C(14) H(25) 108.1 no
C(10) C(14) H(26) 108.1 no
C(15) C(14) H(25) 108.0 no
C(15) C(14) H(26) 108.1 no
H(25) C(14) H(26) 109.4 no
C(14) C(15) C(16) 112.6(6) no
C(14) C(15) H(27) 108.7 no
C(14) C(15) H(28) 108.7 no
C(16) C(15) H(27) 108.7 no
C(16) C(15) H(28) 108.7 no
H(27) C(15) H(28) 109.5 no
C(15) C(16) C(17) 113.3(7) no
C(15) C(16) H(29) 108.5 no
C(15) C(16) H(30) 108.6 no
C(17) C(16) H(29) 108.5 no
C(17) C(16) H(30) 108.5 no
H(29) C(16) H(30) 109.4 no
C(16) C(17) C(18) 109.6(7) no
C(16) C(17) H(31) 109.4 no
C(16) C(17) H(32) 109.5 no
C(18) C(17) H(31) 109.4 no
C(18) C(17) H(32) 109.5 no
H(31) C(17) H(32) 109.4 no
C(17) C(18) C(19) 111.0(9) no
C(17) C(18) H(33) 109.1 no
C(17) C(18) H(34) 109.2 no
C(19) C(18) H(33) 109.0 no
C(19) C(18) H(34) 109.1 no
H(33) C(18) H(34) 109.4 no
C(18) C(19) H(35) 109.7 no
C(18) C(19) H(36) 109.5 no
C(18) C(19) H(37) 109.6 no
H(35) C(19) H(36) 109.4 no
H(35) C(19) H(37) 109.4 no
H(36) C(19) H(37) 109.3 no
O(2) C(20) O(3) 126.1(7) yes
O(2) C(20) C(10) 95.1(6) yes
O(3) C(20) C(10) 138.7(8) yes
Si(2) C(21) H(38) 109.5 no
Si(2) C(21) H(39) 109.5 no
Si(2) C(21) H(40) 109.5 no
H(38) C(21) H(39) 109.4 no
H(38) C(21) H(40) 109.5 no
H(39) C(21) H(40) 109.4 no
Si(2) C(22) H(41) 109.5 no
Si(2) C(22) H(42) 109.5 no
Si(2) C(22) H(43) 109.5 no
H(41) C(22) H(42) 109.4 no
H(41) C(22) H(43) 109.5 no
H(42) C(22) H(43) 109.4 no
Si(2) C(23) C(24) 110.8(5) no
Si(2) C(23) C(25) 109.7(5) no
Si(2) C(23) C(26) 111.4(5) no
C(24) C(23) C(25) 108.6(7) no
C(24) C(23) C(26) 108.1(6) no
C(25) C(23) C(26) 108.0(7) no
C(23) C(24) H(44) 109.6 no
C(23) C(24) H(45) 109.5 no
C(23) C(24) H(46) 109.6 no
H(44) C(24) H(45) 109.4 no
H(44) C(24) H(46) 109.4 no
H(45) C(24) H(46) 109.3 no
C(23) C(25) H(47) 109.5 no
C(23) C(25) H(48) 109.5 no
C(23) C(25) H(49) 109.5 no
H(47) C(25) H(48) 109.4 no
H(47) C(25) H(49) 109.4 no
H(48) C(25) H(49) 109.4 no
C(23) C(26) H(50) 109.5 no
C(23) C(26) H(51) 109.5 no
C(23) C(26) H(52) 109.5 no
H(50) C(26) H(51) 109.4 no
H(50) C(26) H(52) 109.4 no
H(51) C(26) H(52) 109.4 no

loop_
_geom_bond_atom_site_label_1
_geom_bond_atom_site_label_2
_geom_bond_distance
_geom_bond_publ_flag
Si(1) C(10) 1.909(7) yes
Si(1) C(11) 1.852(7) yes
Si(1) C(12) 1.859(7) yes
Si(1) C(13) 1.867(7) yes
Si(2) O(1) 1.643(4) yes
Si(2) C(21) 1.866(7) yes
Si(2) C(22) 1.850(7) yes
Si(2) C(23) 1.850(7) yes
O(1) C(7) 1.437(7) yes
O(2) C(9) 1.495(7) yes
O(2) C(20) 1.381(8) yes
O(3) C(20) 1.184(8) yes
C(1) C(2) 1.519(9) no
C(1) C(6) 1.519(8) no
C(1) C(7) 1.521(8) no
C(1) H(1) 0.950 no
C(2) C(3) 1.528(9) no
C(2) H(2) 0.950 no
C(2) H(3) 0.950 no
C(3) C(4) 1.530(10) no
C(3) H(4) 0.950 no
C(3) H(5) 0.950 no
C(4) C(5) 1.510(10) no
C(4) H(6) 0.950 no
C(4) H(7) 0.950 no
C(5) C(6) 1.520(9) no
C(5) H(8) 0.950 no
C(5) H(9) 0.950 no
C(6) H(10) 0.950 no
C(6) H(11) 0.950 no
C(7) C(8) 1.528(8) no
C(7) H(12) 0.950 no
C(8) C(9) 1.505(9) yes
C(8) H(13) 0.950 no
C(8) H(14) 0.950 no
C(9) C(10) 1.554(8) yes
C(9) H(15) 0.950 no
C(10) C(14) 1.549(8) yes
C(10) C(20) 1.517(9) yes
C(11) H(16) 0.950 no
C(11) H(17) 0.950 no
C(11) H(18) 0.950 no
C(12) H(19) 0.950 no
C(12) H(20) 0.950 no
C(12) H(21) 0.950 no
C(13) H(22) 0.950 no
C(13) H(23) 0.950 no
C(13) H(24) 0.950 no
C(14) C(15) 1.524(9) no
C(14) H(25) 0.950 no
C(14) H(26) 0.950 no
C(15) C(16) 1.536(9) no
C(15) H(27) 0.950 no
C(15) H(28) 0.950 no
C(16) C(17) 1.500(10) no
C(16) H(29) 0.950 no
C(16) H(30) 0.950 no
C(17) C(18) 1.580(10) no
C(17) H(31) 0.951 no
C(17) H(32) 0.950 no
C(18) C(19) 1.420(10) no
C(18) H(33) 0.951 no
C(18) H(34) 0.950 no
C(19) H(35) 0.950 no
C(19) H(36) 0.951 no
C(19) H(37) 0.951 no
C(21) H(38) 0.950 no
C(21) H(39) 0.950 no
C(21) H(40) 0.950 no
C(22) H(41) 0.950 no
C(22) H(42) 0.951 no
C(22) H(43) 0.950 no
C(23) C(24) 1.540(10) no
C(23) C(25) 1.560(10) no
C(23) C(26) 1.541(9) no
C(24) H(44) 0.950 no
C(24) H(45) 0.951 no
C(24) H(46) 0.951 no
C(25) H(47) 0.950 no
C(25) H(48) 0.950 no
C(25) H(49) 0.950 no
C(26) H(50) 0.950 no
C(26) H(51) 0.950 no
C(26) H(52) 0.951 no
